data_4308252
loop_
_publ_author_name
'Rachel Shaw'
'Rebecca H. Laye'
'Leigh F. Jones'
'David M. Low'
'Caytie Talbot-Eeckelaers'
'Qiang Wei'
'Constantinos J. Milios'
'Simon Teat'
'Madeleine Helliwell'
'James Raftery'
'Marco Evangelisti'
'Marco Affronte'
'David Collison'
'Euan K. Brechin'
'Eric J. L. McInnes'

_publ_section_title
;
1,2,3-Triazolate-Bridged Tetradecametallic Transition Metal Clusters
[M14(L)6O6(OMe)18X6] (M = FeIII, CrIII and VIII/IV) and Related Compounds:
Ground-State Spins Ranging from S=0 to S=25 and Spin-Enhanced
Magnetocaloric Effect
;
_journal_name_full 'Inorganic Chemistry'
_journal_page_first 4968
_journal_page_last 4978
_journal_paper_doi 10.1021/ic070320k
_journal_volume 46
_journal_year 2007
_chemical_formula_sum 'C120 H188 Cl20 Cr28 N36 O56'
_chemical_formula_weight 5196.06
_space_group_IT_number 61
_symmetry_cell_setting orthorhombic
_symmetry_space_group_name_Hall '-P 2ac 2ab'
_symmetry_space_group_name_H-M 'P b c a'
_atom_sites_solution_hydrogens geom
_atom_sites_solution_primary direct
_atom_sites_solution_secondary difmap
_audit_creation_method SHELXL-97
_cell_angle_alpha 90.00
_cell_angle_beta 90.00
_cell_angle_gamma 90.00
_cell_formula_units_Z 2
_cell_length_a 18.0588(5)
_cell_length_b 19.8587(6)
_cell_length_c 25.4792(8)
_cell_measurement_reflns_used 22130
_cell_measurement_temperature 100(2)
_cell_measurement_theta_max 31.9773
_cell_measurement_theta_min 2.5955
_cell_volume 9137.5(5)
_computing_cell_refinement
;
CrysAlis RED, Oxford Diffraction Ltd.,
Version 1.171.29.2 (release 20-01-2006 CrysAlis171 .NET)
(compiled Jan 20 2006,12:36:28)
;
_computing_data_collection
;
CrysAlis CCD, Oxford Diffraction Ltd.,
Version 1.171.29.2 (release 20-01-2006 CrysAlis171 .NET)
(compiled Jan 20 2006,12:36:28)
;
_computing_data_reduction
;
CrysAlis RED, Oxford Diffraction Ltd.,
Version 1.171.29.2 (release 20-01-2006 CrysAlis171 .NET)
(compiled Jan 20 2006,12:36:28)
;
_computing_molecular_graphics 'Bruker SHELXTL'
_computing_publication_material 'Bruker SHELXTL'
_computing_structure_refinement 'SHELXL-97 (Sheldrick, 1997)'
_computing_structure_solution 'SHELXS-97 (Sheldrick, 1990)'
_diffrn_ambient_temperature 100(2)
_diffrn_detector_area_resol_mean 8.3367
_diffrn_measured_fraction_theta_full 0.998
_diffrn_measured_fraction_theta_max 0.998
_diffrn_measurement_device_type 'Oxford Diffraction XCalliber 2'
_diffrn_measurement_method 'phi and omega'
_diffrn_radiation_monochromator graphite
_diffrn_radiation_source 'Enhance (Mo) X-ray Source'
_diffrn_radiation_type MoK\a
_diffrn_radiation_wavelength 0.71073
_diffrn_reflns_av_R_equivalents 0.0373
_diffrn_reflns_av_sigmaI/netI 0.0303
_diffrn_reflns_limit_h_max 22
_diffrn_reflns_limit_h_min -22
_diffrn_reflns_limit_k_max 24
_diffrn_reflns_limit_k_min -24
_diffrn_reflns_limit_l_max 25
_diffrn_reflns_limit_l_min -31
_diffrn_reflns_number 66844
_diffrn_reflns_theta_full 26.38
_diffrn_reflns_theta_max 26.38
_diffrn_reflns_theta_min 3.15
_exptl_absorpt_coefficient_mu 1.966
_exptl_absorpt_correction_T_max 0.6945
_exptl_absorpt_correction_T_min 0.5069
_exptl_absorpt_correction_type multi-scan
_exptl_absorpt_process_details SADABS
_exptl_crystal_colour green
_exptl_crystal_density_diffrn 1.889
_exptl_crystal_density_method 'not measured'
_exptl_crystal_description block
_exptl_crystal_F_000 5240
_exptl_crystal_size_max 0.26
_exptl_crystal_size_mid 0.19
_exptl_crystal_size_min 0.12
_refine_diff_density_max 1.249
_refine_diff_density_min -1.441
_refine_diff_density_rms 0.128
_refine_ls_extinction_method none
_refine_ls_goodness_of_fit_ref 1.063
_refine_ls_hydrogen_treatment constr
_refine_ls_matrix_type full
_refine_ls_number_parameters 628
_refine_ls_number_reflns 9335
_refine_ls_number_restraints 38
_refine_ls_restrained_S_all 1.070
_refine_ls_R_factor_all 0.0903
_refine_ls_R_factor_gt 0.0542
_refine_ls_shift/su_max 0.001
_refine_ls_shift/su_mean 0.000
_refine_ls_structure_factor_coef Fsqd
_refine_ls_weighting_details 'calc w=1/[\s^2^(Fo^2^)+(0.0701P)^2^+55.1105P] where P=(Fo^2^+2Fc^2^)/3'
_refine_ls_weighting_scheme calc
_refine_ls_wR_factor_gt 0.1456
_refine_ls_wR_factor_ref 0.1693
_reflns_number_gt 6480
_reflns_number_total 9335
_reflns_threshold_expression >2sigma(I)
_cod_data_source_file ic070320k-file003.cif
_cod_data_source_block cr14
_cod_depositor_comments
;
 Removing the '_publ_author' data item since it was not found in the core
 CIF dictionary and the same information was already provided in the official
 bibliography data items. No information was lost by removing this data item.

 Antanas Vaitkus,
 2017-03-07
;
_cod_database_code 4308252

loop_
_publ_contact_author
'Dr Eric J. L. McInnes'
'Dr Euan K. Brechin'

loop_
_publ_contact_author_email
eric.mcinnes@manchester.ac.uk
ebrechin@staff.ed.ac.uk

loop_
_symmetry_equiv_pos_as_xyz
'x, y, z'
'-x+1/2, -y, z+1/2'
'-x, y+1/2, -z+1/2'
'x+1/2, -y+1/2, -z'
'-x, -y, -z'
'x-1/2, y, -z-1/2'
'x, -y-1/2, z-1/2'
'-x-1/2, y-1/2, z'

loop_
_atom_site_label
_atom_site_type_symbol
_atom_site_fract_x
_atom_site_fract_y
_atom_site_fract_z
_atom_site_U_iso_or_equiv
_atom_site_adp_type
_atom_site_occupancy
_atom_site_symmetry_multiplicity
_atom_site_calc_flag
_atom_site_refinement_flags
_atom_site_disorder_assembly
_atom_site_disorder_group
Cr1 Cr 0.50074(5) 0.02541(5) 0.57453(3) 0.0251(2) Uani 1 1 d . . .
Cr2 Cr 0.56102(6) 0.18057(5) 0.56567(4) 0.0382(3) Uani 1 1 d . A .
Cr3 Cr 0.61633(5) -0.08707(6) 0.62077(3) 0.0346(2) Uani 1 1 d . A .
Cr4 Cr 0.67485(5) -0.00536(5) 0.39643(3) 0.0299(2) Uani 1 1 d . A .
Cr5 Cr 0.47122(5) 0.14248(5) 0.47057(3) 0.0312(2) Uani 1 1 d . . .
Cr6 Cr 0.62578(5) 0.09281(5) 0.47982(3) 0.0285(2) Uani 1 1 d . A .
Cr7 Cr 0.65503(5) -0.04900(5) 0.50925(3) 0.0313(2) Uani 1 1 d . A .
O1 O 0.5340(2) 0.09678(19) 0.52581(14) 0.0275(8) Uani 1 1 d . . .
O2 O 0.5641(2) -0.05192(19) 0.55643(13) 0.0262(8) Uani 1 1 d . . .
O3 O 0.5973(2) 0.00046(19) 0.45309(13) 0.0247(8) Uani 1 1 d . . .
O4 O 0.7023(2) -0.0863(3) 0.57318(16) 0.0470(12) Uani 1 1 d . . .
O5 O 0.5834(2) -0.1756(2) 0.59223(16) 0.0406(10) Uani 1 1 d . . .
O6 O 0.5024(3) 0.2251(2) 0.50981(16) 0.0407(10) Uani 1 1 d D . .
O7 O 0.5635(2) 0.1416(2) 0.43013(14) 0.0316(9) Uani 1 1 d . . .
O8 O 0.6495(3) 0.1781(3) 0.51823(17) 0.0488(12) Uani 1 1 d . . .
O9 O 0.7045(2) 0.0848(2) 0.42482(14) 0.0341(9) Uani 1 1 d D . .
O10 O 0.6847(2) 0.0418(2) 0.53036(14) 0.0342(10) Uani 1 1 d . . .
O11 O 0.7313(2) -0.0515(2) 0.45277(15) 0.0383(10) Uani 1 1 d D . .
O12 O 0.6202(3) -0.1389(2) 0.48730(16) 0.0414(11) Uani 1 1 d . . .
N21 N 0.6142(3) 0.1188(3) 0.61902(18) 0.0405(13) Uani 1 1 d . . .
N22 N 0.5912(3) 0.0552(3) 0.61631(18) 0.0346(12) Uani 1 1 d . A .
N23 N 0.6360(3) 0.0127(3) 0.64110(17) 0.0359(12) Uani 1 1 d . . .
N31 N 0.5158(3) -0.0765(3) 0.65957(17) 0.0305(11) Uani 1 1 d . . .
N32 N 0.4704(3) -0.0343(2) 0.63601(17) 0.0273(10) Uani 1 1 d . . .
N33 N 0.5990(3) 0.0394(2) 0.34653(17) 0.0290(10) Uani 1 1 d . . .
N41 N 0.6259(3) -0.0957(3) 0.37395(18) 0.0347(12) Uani 1 1 d . . .
N42 N 0.4421(3) 0.1024(3) 0.60758(18) 0.0322(11) Uani 1 1 d . . .
N43 N 0.4670(3) 0.1647(3) 0.61117(18) 0.0367(12) Uani 1 1 d . . .
Cl2 Cl 0.59281(13) 0.27742(10) 0.60799(7) 0.0629(6) Uani 1 1 d . . .
Cl3 Cl 0.67572(9) -0.12912(11) 0.69270(6) 0.0554(5) Uani 1 1 d . . .
Cl4 Cl 0.76505(9) -0.01014(10) 0.33394(6) 0.0442(4) Uani 1 1 d . . .
C4 C 0.7710(5) -0.1060(6) 0.5831(3) 0.090(4) Uani 1 1 d . . .
H4A H 0.7826 -0.0974 0.6193 0.136 Uiso 1 1 calc R . .
H4B H 0.8048 -0.0816 0.5611 0.136 Uiso 1 1 calc R . .
H4C H 0.7755 -0.1534 0.5762 0.136 Uiso 1 1 calc R . .
C5 C 0.6055(6) -0.2373(5) 0.6062(4) 0.088(3) Uani 1 1 d . . .
H5A H 0.5743 -0.2539 0.6338 0.132 Uiso 1 1 calc R . .
H5B H 0.6558 -0.2356 0.6183 0.132 Uiso 1 1 calc R . .
H5C H 0.6022 -0.2669 0.5765 0.132 Uiso 1 1 calc R . .
C6X C 0.508(2) 0.2936(7) 0.4983(8) 0.106(10) Uani 0.69(4) 1 d PDU A 1
H6X1 H 0.4652 0.3167 0.5112 0.159 Uiso 0.69(4) 1 calc PR A 1
H6X2 H 0.5118 0.2995 0.4610 0.159 Uiso 0.69(4) 1 calc PR A 1
H6X3 H 0.5517 0.3116 0.5148 0.159 Uiso 0.69(4) 1 calc PR A 1
C6Y C 0.459(4) 0.283(2) 0.509(2) 0.107(11) Uani 0.31(4) 1 d PDU A 2
H6Y1 H 0.4829 0.3186 0.5281 0.161 Uiso 0.31(4) 1 calc PR A 2
H6Y2 H 0.4114 0.2741 0.5241 0.161 Uiso 0.31(4) 1 calc PR A 2
H6Y3 H 0.4520 0.2976 0.4729 0.161 Uiso 0.31(4) 1 calc PR A 2
C7 C 0.5899(5) 0.1988(4) 0.4037(3) 0.060(2) Uani 1 1 d . A .
H7A H 0.6041 0.2324 0.4288 0.091 Uiso 1 1 calc R . .
H7B H 0.5516 0.2164 0.3814 0.091 Uiso 1 1 calc R . .
H7C H 0.6320 0.1867 0.3827 0.091 Uiso 1 1 calc R . .
C8 C 0.6946(9) 0.2163(8) 0.5140(5) 0.133(6) Uani 1 1 d . A .
H8A H 0.6796 0.2577 0.5303 0.200 Uiso 1 1 calc R . .
H8B H 0.7040 0.2242 0.4774 0.200 Uiso 1 1 calc R . .
H8C H 0.7388 0.1999 0.5305 0.200 Uiso 1 1 calc R . .
C9X C 0.763(3) 0.123(4) 0.427(3) 0.119(7) Uani 0.37(11) 1 d PDU A 1
H9X1 H 0.7940 0.1141 0.3969 0.179 Uiso 0.37(11) 1 calc PR A 1
H9X2 H 0.7900 0.1143 0.4584 0.179 Uiso 0.37(11) 1 calc PR A 1
H9X3 H 0.7481 0.1696 0.4261 0.179 Uiso 0.37(11) 1 calc PR A 1
C9Y C 0.7657(19) 0.116(3) 0.413(2) 0.119(7) Uani 0.63(11) 1 d PDU A 2
H9Y1 H 0.7726 0.1530 0.4372 0.179 Uiso 0.63(11) 1 calc PR A 2
H9Y2 H 0.7628 0.1332 0.3781 0.179 Uiso 0.63(11) 1 calc PR A 2
H9Y3 H 0.8066 0.0856 0.4161 0.179 Uiso 0.63(11) 1 calc PR A 2
C10 C 0.7588(6) 0.0575(6) 0.5417(4) 0.089(3) Uani 1 1 d . A .
H10A H 0.7889 0.0485 0.5115 0.134 Uiso 1 1 calc R . .
H10B H 0.7755 0.0303 0.5706 0.134 Uiso 1 1 calc R . .
H10C H 0.7627 0.1042 0.5509 0.134 Uiso 1 1 calc R . .
C11X C 0.8049(9) -0.0693(18) 0.4516(8) 0.075(7) Uani 0.71(5) 1 d PDU A 1
H11A H 0.8149 -0.1006 0.4794 0.112 Uiso 0.71(5) 1 calc PR A 1
H11B H 0.8349 -0.0298 0.4561 0.112 Uiso 0.71(5) 1 calc PR A 1
H11C H 0.8161 -0.0899 0.4185 0.112 Uiso 0.71(5) 1 calc PR A 1
C11Y C 0.785(3) -0.101(2) 0.448(2) 0.078(8) Uani 0.29(5) 1 d PDU A 2
H11D H 0.8328 -0.0797 0.4457 0.116 Uiso 0.29(5) 1 calc PR A 2
H11E H 0.7760 -0.1257 0.4160 0.116 Uiso 0.29(5) 1 calc PR A 2
H11F H 0.7830 -0.1302 0.4772 0.116 Uiso 0.29(5) 1 calc PR A 2
C12 C 0.6625(5) -0.1892(6) 0.4832(3) 0.079(3) Uani 1 1 d . A .
H12A H 0.6851 -0.1983 0.5165 0.119 Uiso 1 1 calc R . .
H12B H 0.7002 -0.1799 0.4577 0.119 Uiso 1 1 calc R . .
H12C H 0.6343 -0.2277 0.4723 0.119 Uiso 1 1 calc R . .
C21 C 0.6778(4) 0.1176(4) 0.6481(2) 0.0456(18) Uani 1 1 d . A .
C22 C 0.7251(4) 0.1700(5) 0.6634(3) 0.060(2) Uani 1 1 d . . .
H22 H 0.7165 0.2145 0.6539 0.072 Uiso 1 1 calc R A .
C23 C 0.7849(5) 0.1513(6) 0.6933(3) 0.078(3) Uani 1 1 d . A .
H23 H 0.8176 0.1844 0.7046 0.094 Uiso 1 1 calc R . .
C24 C 0.7986(5) 0.0844(6) 0.7076(3) 0.077(3) Uani 1 1 d . . .
H24 H 0.8402 0.0746 0.7278 0.092 Uiso 1 1 calc R A .
C25 C 0.7532(4) 0.0333(5) 0.6928(2) 0.058(2) Uani 1 1 d . A .
H25 H 0.7627 -0.0111 0.7023 0.070 Uiso 1 1 calc R . .
C26 C 0.6909(4) 0.0509(4) 0.6624(2) 0.0439(18) Uani 1 1 d . A .
C31 C 0.4751(3) -0.1110(3) 0.6953(2) 0.0309(13) Uani 1 1 d . . .
C32 C 0.4942(3) -0.1636(3) 0.7299(2) 0.0373(14) Uani 1 1 d . . .
H32 H 0.5423 -0.1800 0.7322 0.045 Uiso 1 1 calc R A .
C33 C 0.4384(4) -0.1892(4) 0.7600(2) 0.0409(15) Uani 1 1 d . . .
H33 H 0.4486 -0.2246 0.7828 0.049 Uiso 1 1 calc R . .
C34 C 0.6343(4) 0.1635(3) 0.2425(2) 0.0377(15) Uani 1 1 d . . .
H34 H 0.6701 0.1816 0.2203 0.045 Uiso 1 1 calc R . .
C35 C 0.6545(3) 0.1129(3) 0.2762(2) 0.0330(13) Uani 1 1 d . . .
H35 H 0.7027 0.0966 0.2780 0.040 Uiso 1 1 calc R A .
C36 C 0.5975(3) 0.0874(3) 0.30783(19) 0.0288(12) Uani 1 1 d . . .
C41 C 0.6459(4) -0.1570(3) 0.3556(2) 0.0382(15) Uani 1 1 d . . .
C42 C 0.7115(4) -0.1794(4) 0.3317(3) 0.0499(18) Uani 1 1 d . . .
H42 H 0.7515 -0.1507 0.3265 0.060 Uiso 1 1 calc R A .
C43 C 0.7135(5) -0.2452(4) 0.3164(3) 0.066(2) Uani 1 1 d . . .
H43 H 0.7558 -0.2616 0.3001 0.079 Uiso 1 1 calc R . .
C44 C 0.3466(5) 0.2889(4) 0.6752(3) 0.066(2) Uani 1 1 d . . .
H44 H 0.3431 0.3330 0.6870 0.079 Uiso 1 1 calc R . .
C45 C 0.4102(5) 0.2689(4) 0.6503(3) 0.0493(17) Uani 1 1 d . . .
H45 H 0.4490 0.2986 0.6437 0.059 Uiso 1 1 calc R A .
C46 C 0.4134(4) 0.2010(3) 0.6354(2) 0.0405(15) Uani 1 1 d . . .
O1S O 0.9540(9) -0.0116(12) 0.5645(9) 0.267(10) Uani 1 1 d DU . .
O2S O 1.0504(3) -0.0472(2) 0.6522(3) 0.0651(16) Uani 1 1 d DU . .
C1S C 0.9235(13) 0.0383(16) 0.6065(12) 0.272(11) Uani 1 1 d DU . .
H1SA H 0.9229 0.0167 0.6402 0.408 Uiso 1 1 calc R . .
H1SB H 0.8740 0.0515 0.5972 0.408 Uiso 1 1 calc R . .
H1SC H 0.9546 0.0774 0.6079 0.408 Uiso 1 1 calc R . .
C2S C 0.9619(5) -0.0417(6) 0.6493(6) 0.109(3) Uani 1 1 d DU . .
H2SA H 0.9443 -0.0140 0.6775 0.163 Uiso 1 1 calc R . .
H2SB H 0.9406 -0.0858 0.6521 0.163 Uiso 1 1 calc R . .
H2SC H 0.9478 -0.0219 0.6164 0.163 Uiso 1 1 calc R . .
ClSA Cl 0.56485(19) 0.14794(16) 0.83251(12) 0.1010(10) Uani 1 1 d . . .
ClSB Cl 0.50602(12) 0.08671(17) 0.73686(8) 0.0825(8) Uani 1 1 d . . .
C3S C 0.5841(5) 0.1072(7) 0.7735(4) 0.093(4) Uani 1 1 d . . .
H3SA H 0.6159 0.1360 0.7525 0.111 Uiso 1 1 calc R . .
H3SB H 0.6114 0.0662 0.7810 0.111 Uiso 1 1 calc R . .

loop_
_atom_site_aniso_label
_atom_site_aniso_U_11
_atom_site_aniso_U_22
_atom_site_aniso_U_33
_atom_site_aniso_U_23
_atom_site_aniso_U_13
_atom_site_aniso_U_12
Cr1 0.0255(4) 0.0368(5) 0.0132(4) 0.0013(3) 0.0015(3) -0.0019(4)
Cr2 0.0519(6) 0.0414(6) 0.0212(4) -0.0037(4) 0.0075(4) -0.0132(5)
Cr3 0.0264(5) 0.0575(7) 0.0199(4) 0.0127(4) -0.0002(4) 0.0018(4)
Cr4 0.0266(5) 0.0451(6) 0.0181(4) 0.0037(4) 0.0042(3) 0.0022(4)
Cr5 0.0368(5) 0.0358(5) 0.0208(4) 0.0044(4) 0.0045(4) 0.0034(4)
Cr6 0.0303(5) 0.0401(5) 0.0150(4) 0.0018(4) 0.0011(3) -0.0067(4)
Cr7 0.0258(5) 0.0484(6) 0.0196(4) 0.0076(4) 0.0026(4) 0.0050(4)
O1 0.029(2) 0.034(2) 0.0195(17) 0.0008(15) 0.0002(15) 0.0002(17)
O2 0.0235(19) 0.038(2) 0.0169(17) 0.0060(15) -0.0002(14) 0.0014(16)
O3 0.0262(19) 0.033(2) 0.0153(16) 0.0015(15) 0.0011(14) -0.0005(16)
O4 0.039(3) 0.076(3) 0.026(2) 0.022(2) 0.0023(19) 0.005(2)
O5 0.038(2) 0.054(3) 0.029(2) 0.006(2) 0.0020(18) 0.007(2)
O6 0.054(3) 0.041(3) 0.027(2) -0.0011(18) 0.008(2) -0.002(2)
O7 0.034(2) 0.039(2) 0.0213(18) 0.0016(17) 0.0015(16) -0.0031(18)
O8 0.069(4) 0.060(3) 0.017(2) -0.002(2) 0.004(2) 0.010(3)
O9 0.033(2) 0.053(3) 0.0159(18) -0.0026(17) -0.0041(16) 0.005(2)
O10 0.031(2) 0.054(3) 0.0180(18) 0.0053(17) 0.0012(16) -0.0083(19)
O11 0.037(2) 0.056(3) 0.023(2) 0.0125(19) 0.0045(17) 0.005(2)
O12 0.054(3) 0.043(3) 0.028(2) 0.0029(19) 0.010(2) -0.003(2)
N21 0.042(3) 0.061(4) 0.018(2) -0.004(2) 0.005(2) -0.019(3)
N22 0.032(3) 0.053(3) 0.019(2) 0.003(2) 0.001(2) -0.008(2)
N23 0.027(3) 0.065(4) 0.015(2) 0.008(2) -0.0007(19) -0.010(2)
N31 0.029(2) 0.044(3) 0.019(2) 0.004(2) 0.0006(19) -0.003(2)
N32 0.025(2) 0.040(3) 0.017(2) 0.0058(19) -0.0005(18) -0.003(2)
N33 0.032(3) 0.040(3) 0.015(2) -0.0004(19) 0.0005(18) -0.005(2)
N41 0.039(3) 0.044(3) 0.021(2) 0.003(2) 0.008(2) 0.007(2)
N42 0.037(3) 0.038(3) 0.022(2) 0.001(2) 0.008(2) 0.000(2)
N43 0.051(3) 0.039(3) 0.020(2) -0.001(2) 0.003(2) -0.002(2)
Cl2 0.0908(15) 0.0563(11) 0.0416(9) -0.0168(8) 0.0192(10) -0.0339(11)
Cl3 0.0322(8) 0.1001(15) 0.0340(8) 0.0334(9) -0.0055(6) 0.0008(9)
Cl4 0.0354(8) 0.0684(11) 0.0289(7) 0.0062(7) 0.0131(6) 0.0063(8)
C4 0.055(5) 0.173(11) 0.042(4) 0.025(6) 0.004(4) 0.038(6)
C5 0.108(8) 0.086(7) 0.070(6) 0.015(5) -0.022(6) 0.008(6)
C6X 0.19(3) 0.070(9) 0.062(10) -0.002(7) -0.018(15) -0.011(13)
C6Y 0.19(3) 0.071(11) 0.064(12) -0.002(10) -0.019(17) -0.013(15)
C7 0.079(6) 0.063(5) 0.039(4) -0.002(4) 0.003(4) -0.003(4)
C8 0.168(14) 0.155(14) 0.076(8) -0.079(9) 0.036(9) -0.029(12)
C9X 0.139(11) 0.146(14) 0.073(19) -0.073(15) 0.079(11) -0.052(10)
C9Y 0.139(11) 0.146(14) 0.073(19) -0.073(15) 0.079(11) -0.052(10)
C10 0.098(8) 0.120(9) 0.049(5) 0.015(6) 0.007(5) -0.008(7)
C11X 0.032(7) 0.15(2) 0.044(6) 0.020(11) 0.005(7) 0.011(9)
C11Y 0.035(10) 0.15(2) 0.044(8) 0.020(14) 0.002(10) 0.002(11)
C12 0.060(5) 0.135(10) 0.043(5) 0.036(5) -0.003(4) -0.013(6)
C21 0.045(4) 0.077(5) 0.014(3) -0.001(3) 0.003(3) -0.027(4)
C22 0.058(5) 0.092(6) 0.029(3) -0.011(4) 0.008(3) -0.041(4)
C23 0.062(5) 0.145(10) 0.029(4) -0.010(5) -0.005(4) -0.056(6)
C24 0.050(5) 0.145(10) 0.035(4) 0.013(5) -0.019(3) -0.038(6)
C25 0.038(4) 0.111(7) 0.026(3) 0.014(4) -0.007(3) -0.019(4)
C26 0.034(3) 0.084(5) 0.014(3) 0.003(3) 0.001(2) -0.022(3)
C31 0.028(3) 0.047(4) 0.018(2) 0.006(2) -0.001(2) -0.006(3)
C32 0.033(3) 0.057(4) 0.022(3) 0.008(3) -0.004(2) -0.001(3)
C33 0.044(4) 0.057(4) 0.021(3) 0.011(3) 0.001(3) -0.004(3)
C34 0.041(4) 0.052(4) 0.021(3) 0.005(3) 0.002(2) -0.013(3)
C35 0.034(3) 0.049(4) 0.016(2) 0.000(2) 0.002(2) -0.010(3)
C36 0.034(3) 0.040(3) 0.012(2) 0.001(2) 0.000(2) -0.005(3)
C41 0.051(4) 0.038(4) 0.026(3) 0.000(3) 0.007(3) 0.010(3)
C42 0.058(5) 0.050(4) 0.042(4) 0.001(3) 0.014(3) 0.013(4)
C43 0.079(6) 0.061(5) 0.057(5) 0.000(4) 0.022(4) 0.028(5)
C44 0.095(7) 0.044(5) 0.057(5) -0.009(4) 0.008(5) 0.019(5)
C45 0.068(5) 0.044(4) 0.035(3) -0.005(3) -0.001(3) 0.007(4)
C46 0.061(4) 0.037(4) 0.024(3) -0.005(3) 0.004(3) 0.003(3)
O1S 0.142(13) 0.38(3) 0.28(2) 0.040(18) -0.105(15) -0.092(15)
O2S 0.039(2) 0.019(2) 0.137(5) 0.000(3) -0.004(3) -0.0027(19)
C1S 0.140(15) 0.39(3) 0.29(3) 0.035(18) -0.099(16) -0.093(16)
C2S 0.041(3) 0.097(6) 0.188(8) 0.018(6) -0.001(5) -0.006(4)
ClSA 0.126(2) 0.093(2) 0.0839(18) -0.0322(16) -0.0154(17) 0.0273(18)
ClSB 0.0545(12) 0.158(3) 0.0352(10) -0.0060(12) -0.0028(9) 0.0002(14)
C3S 0.057(6) 0.163(11) 0.058(5) -0.017(6) 0.000(4) 0.028(6)

loop_
_atom_type_symbol
_atom_type_description
_atom_type_scat_dispersion_real
_atom_type_scat_dispersion_imag
_atom_type_scat_source
C C 0.0033 0.0016 'International Tables Vol C Tables 4.2.6.8 and 6.1.1.4'
H H 0.0000 0.0000 'International Tables Vol C Tables 4.2.6.8 and 6.1.1.4'
N N 0.0061 0.0033 'International Tables Vol C Tables 4.2.6.8 and 6.1.1.4'
O O 0.0106 0.0060 'International Tables Vol C Tables 4.2.6.8 and 6.1.1.4'
Cl Cl 0.1484 0.1585 'International Tables Vol C Tables 4.2.6.8 and 6.1.1.4'
Cr Cr 0.3209 0.6236 'International Tables Vol C Tables 4.2.6.8 and 6.1.1.4'

loop_
_geom_angle_atom_site_label_1
_geom_angle_atom_site_label_2
_geom_angle_atom_site_label_3
_geom_angle
_geom_angle_site_symmetry_1
_geom_angle_site_symmetry_3
_geom_angle_publ_flag
O2 Cr1 O3 103.58(16) . 5_656 ?
O2 Cr1 O1 103.63(15) . . ?
O3 Cr1 O1 103.59(15) 5_656 . ?
O2 Cr1 N22 83.26(19) . . ?
O3 Cr1 N22 168.89(17) 5_656 . ?
O1 Cr1 N22 82.92(18) . . ?
O2 Cr1 N32 83.26(17) . . ?
O3 Cr1 N32 83.20(16) 5_656 . ?
O1 Cr1 N32 168.63(18) . . ?
N22 Cr1 N32 89.02(19) . . ?
O2 Cr1 N42 169.02(17) . . ?
O3 Cr1 N42 82.91(18) 5_656 . ?
O1 Cr1 N42 83.08(17) . . ?
N22 Cr1 N42 89.0(2) . . ?
N32 Cr1 N42 88.81(19) . . ?
O6 Cr2 O8 90.19(19) . . ?
O6 Cr2 O1 82.93(17) . . ?
O8 Cr2 O1 82.4(2) . . ?
O6 Cr2 N21 170.1(2) . . ?
O8 Cr2 N21 90.7(2) . . ?
O1 Cr2 N21 87.36(19) . . ?
O6 Cr2 N43 91.9(2) . . ?
O8 Cr2 N43 169.5(2) . . ?
O1 Cr2 N43 87.60(18) . . ?
N21 Cr2 N43 85.6(2) . . ?
O6 Cr2 Cl2 95.59(15) . . ?
O8 Cr2 Cl2 96.06(18) . . ?
O1 Cr2 Cl2 177.88(12) . . ?
N21 Cr2 Cl2 94.16(17) . . ?
N43 Cr2 Cl2 93.98(15) . . ?
O4 Cr3 O5 91.0(2) . . ?
O4 Cr3 O2 82.26(16) . . ?
O5 Cr3 O2 82.47(17) . . ?
O4 Cr3 N31 168.72(18) . . ?
O5 Cr3 N31 90.11(19) . . ?
O2 Cr3 N31 86.76(17) . . ?
O4 Cr3 N23 90.6(2) . . ?
O5 Cr3 N23 169.30(19) . . ?
O2 Cr3 N23 87.27(17) . . ?
N31 Cr3 N23 86.3(2) . . ?
O4 Cr3 Cl3 97.29(13) . . ?
O5 Cr3 Cl3 96.35(14) . . ?
O2 Cr3 Cl3 178.72(14) . . ?
N31 Cr3 Cl3 93.75(14) . . ?
N23 Cr3 Cl3 93.93(14) . . ?
O11 Cr4 O9 90.79(18) . . ?
O11 Cr4 O3 82.25(16) . . ?
O9 Cr4 O3 82.89(16) . . ?
O11 Cr4 N33 169.29(18) . . ?
O9 Cr4 N33 90.85(18) . . ?
O3 Cr4 N33 87.46(16) . . ?
O11 Cr4 N41 91.1(2) . . ?
O9 Cr4 N41 169.55(18) . . ?
O3 Cr4 N41 87.19(17) . . ?
N33 Cr4 N41 85.4(2) . . ?
O11 Cr4 Cl4 96.85(13) . . ?
O9 Cr4 Cl4 95.63(13) . . ?
O3 Cr4 Cl4 178.24(13) . . ?
N33 Cr4 Cl4 93.52(13) . . ?
N41 Cr4 Cl4 94.34(14) . . ?
O7 Cr5 O12 177.10(19) . 5_656 ?
O7 Cr5 O5 90.10(17) . 5_656 ?
O12 Cr5 O5 91.99(19) 5_656 5_656 ?
O7 Cr5 O6 91.72(18) . . ?
O12 Cr5 O6 89.64(19) 5_656 . ?
O5 Cr5 O6 105.68(19) 5_656 . ?
O7 Cr5 O1 83.43(16) . . ?
O12 Cr5 O1 94.23(18) 5_656 . ?
O5 Cr5 O1 170.08(17) 5_656 . ?
O6 Cr5 O1 82.10(17) . . ?
O7 Cr5 O2 94.68(16) . 5_656 ?
O12 Cr5 O2 83.62(17) 5_656 5_656 ?
O5 Cr5 O2 82.18(17) 5_656 5_656 ?
O6 Cr5 O2 169.87(16) . 5_656 ?
O1 Cr5 O2 90.83(15) . 5_656 ?
O7 Cr6 O10 177.71(17) . . ?
O7 Cr6 O8 91.15(19) . . ?
O10 Cr6 O8 89.98(19) . . ?
O7 Cr6 O9 89.71(16) . . ?
O10 Cr6 O9 91.91(16) . . ?
O8 Cr6 O9 104.9(2) . . ?
O7 Cr6 O3 94.90(16) . . ?
O10 Cr6 O3 83.72(17) . . ?
O8 Cr6 O3 170.31(17) . . ?
O9 Cr6 O3 82.70(16) . . ?
O7 Cr6 O1 83.36(16) . . ?
O10 Cr6 O1 94.83(16) . . ?
O8 Cr6 O1 81.93(19) . . ?
O9 Cr6 O1 170.40(16) . . ?
O3 Cr6 O1 91.24(15) . . ?
O10 Cr7 O12 177.2(2) . . ?
O10 Cr7 O4 90.0(2) . . ?
O12 Cr7 O4 91.9(2) . . ?
O10 Cr7 O11 91.85(18) . . ?
O12 Cr7 O11 89.62(19) . . ?
O4 Cr7 O11 106.66(18) . . ?
O10 Cr7 O3 83.57(16) . . ?
O12 Cr7 O3 94.25(18) . . ?
O4 Cr7 O3 169.61(18) . . ?
O11 Cr7 O3 81.81(16) . . ?
O10 Cr7 O2 94.85(16) . . ?
O12 Cr7 O2 83.36(17) . . ?
O4 Cr7 O2 81.46(16) . . ?
O11 Cr7 O2 169.49(17) . . ?
O3 Cr7 O2 90.90(14) . . ?
Cr1 O1 Cr2 110.49(17) . . ?
Cr1 O1 Cr5 126.1(2) . . ?
Cr2 O1 Cr5 96.68(17) . . ?
Cr1 O1 Cr6 125.6(2) . . ?
Cr2 O1 Cr6 97.19(17) . . ?
Cr5 O1 Cr6 94.20(15) . . ?
Cr1 O2 Cr3 110.56(17) . . ?
Cr1 O2 Cr5 125.99(19) . 5_656 ?
Cr3 O2 Cr5 96.66(16) . 5_656 ?
Cr1 O2 Cr7 125.78(19) . . ?
Cr3 O2 Cr7 96.48(15) . . ?
Cr5 O2 Cr7 94.52(16) 5_656 . ?
Cr1 O3 Cr4 110.68(16) 5_656 . ?
Cr1 O3 Cr6 125.77(19) 5_656 . ?
Cr4 O3 Cr6 96.67(16) . . ?
Cr1 O3 Cr7 126.01(19) 5_656 . ?
Cr4 O3 Cr7 96.91(16) . . ?
Cr6 O3 Cr7 94.06(15) . . ?
C4 O4 Cr3 128.2(5) . . ?
C4 O4 Cr7 132.1(5) . . ?
Cr3 O4 Cr7 99.8(2) . . ?
C5 O5 Cr5 131.6(6) . 5_656 ?
C5 O5 Cr3 128.5(5) . . ?
Cr5 O5 Cr3 98.6(2) 5_656 . ?
C6X O6 C6Y 40(2) . . ?
C6X O6 Cr2 123.1(12) . . ?
C6Y O6 Cr2 133(2) . . ?
C6X O6 Cr5 135.7(9) . . ?
C6Y O6 Cr5 121(3) . . ?
Cr2 O6 Cr5 98.2(2) . . ?
C7 O7 Cr6 121.2(4) . . ?
C7 O7 Cr5 122.3(4) . . ?
Cr6 O7 Cr5 98.82(17) . . ?
C8 O8 Cr6 133.0(7) . . ?
C8 O8 Cr2 128.5(7) . . ?
Cr6 O8 Cr2 98.4(3) . . ?
C9Y O9 C9X 16(3) . . ?
C9Y O9 Cr6 136(3) . . ?
C9X O9 Cr6 120(3) . . ?
C9Y O9 Cr4 125(3) . . ?
C9X O9 Cr4 139(3) . . ?
Cr6 O9 Cr4 97.69(19) . . ?
C10 O10 Cr6 122.7(5) . . ?
C10 O10 Cr7 121.4(6) . . ?
Cr6 O10 Cr7 98.49(18) . . ?
C11X O11 C11Y 30.5(19) . . ?
C11X O11 Cr4 126.8(9) . . ?
C11Y O11 Cr4 128(2) . . ?
C11X O11 Cr7 133.6(8) . . ?
C11Y O11 Cr7 125(2) . . ?
Cr4 O11 Cr7 99.00(19) . . ?
C12 O12 Cr5 121.5(5) . 5_656 ?
C12 O12 Cr7 123.1(6) . . ?
Cr5 O12 Cr7 98.4(2) 5_656 . ?
N22 N21 C21 105.8(6) . . ?
N22 N21 Cr2 112.6(4) . . ?
C21 N21 Cr2 139.2(5) . . ?
N23 N22 N21 112.8(5) . . ?
N23 N22 Cr1 123.5(4) . . ?
N21 N22 Cr1 123.5(4) . . ?
N22 N23 C26 106.2(6) . . ?
N22 N23 Cr3 112.5(4) . . ?
C26 N23 Cr3 139.0(5) . . ?
N32 N31 C31 106.8(5) . . ?
N32 N31 Cr3 113.0(3) . . ?
C31 N31 Cr3 137.9(4) . . ?
N31 N32 N33 112.6(4) . 5_656 ?
N31 N32 Cr1 123.5(4) . . ?
N33 N32 Cr1 123.6(3) 5_656 . ?
N32 N33 C36 105.9(5) 5_656 . ?
N32 N33 Cr4 112.6(3) 5_656 . ?
C36 N33 Cr4 138.9(4) . . ?
N42 N41 C41 106.3(5) 5_656 . ?
N42 N41 Cr4 112.5(4) 5_656 . ?
C41 N41 Cr4 139.2(5) . . ?
N41 N42 N43 112.7(5) 5_656 . ?
N41 N42 Cr1 123.6(4) 5_656 . ?
N43 N42 Cr1 123.6(4) . . ?
N42 N43 C46 106.6(5) . . ?
N42 N43 Cr2 112.4(4) . . ?
C46 N43 Cr2 139.2(5) . . ?
O4 C4 H4A 109.5 . . ?
O4 C4 H4B 109.5 . . ?
H4A C4 H4B 109.5 . . ?
O4 C4 H4C 109.5 . . ?
H4A C4 H4C 109.5 . . ?
H4B C4 H4C 109.5 . . ?
O5 C5 H5A 109.5 . . ?
O5 C5 H5B 109.5 . . ?
H5A C5 H5B 109.5 . . ?
O5 C5 H5C 109.5 . . ?
H5A C5 H5C 109.5 . . ?
H5B C5 H5C 109.5 . . ?
O6 C6X H6X1 109.5 . . ?
O6 C6X H6X2 109.5 . . ?
O6 C6X H6X3 109.5 . . ?
O6 C6Y H6Y1 109.5 . . ?
O6 C6Y H6Y2 109.5 . . ?
H6Y1 C6Y H6Y2 109.5 . . ?
O6 C6Y H6Y3 109.5 . . ?
H6Y1 C6Y H6Y3 109.5 . . ?
H6Y2 C6Y H6Y3 109.5 . . ?
O7 C7 H7A 109.5 . . ?
O7 C7 H7B 109.5 . . ?
H7A C7 H7B 109.5 . . ?
O7 C7 H7C 109.5 . . ?
H7A C7 H7C 109.5 . . ?
H7B C7 H7C 109.5 . . ?
O8 C8 H8A 109.5 . . ?
O8 C8 H8B 109.5 . . ?
H8A C8 H8B 109.5 . . ?
O8 C8 H8C 109.5 . . ?
H8A C8 H8C 109.5 . . ?
H8B C8 H8C 109.5 . . ?
O9 C9X H9X1 109.5 . . ?
O9 C9X H9X2 109.5 . . ?
O9 C9X H9X3 109.5 . . ?
O9 C9Y H9Y1 109.5 . . ?
O9 C9Y H9Y2 109.5 . . ?
H9Y1 C9Y H9Y2 109.5 . . ?
O9 C9Y H9Y3 109.5 . . ?
H9Y1 C9Y H9Y3 109.5 . . ?
H9Y2 C9Y H9Y3 109.5 . . ?
O10 C10 H10A 109.5 . . ?
O10 C10 H10B 109.5 . . ?
H10A C10 H10B 109.5 . . ?
O10 C10 H10C 109.5 . . ?
H10A C10 H10C 109.5 . . ?
H10B C10 H10C 109.5 . . ?
O11 C11X H11A 109.5 . . ?
O11 C11X H11B 109.5 . . ?
O11 C11X H11C 109.5 . . ?
O11 C11Y H11D 109.5 . . ?
O11 C11Y H11E 109.5 . . ?
H11D C11Y H11E 109.5 . . ?
O11 C11Y H11F 109.5 . . ?
H11D C11Y H11F 109.5 . . ?
H11E C11Y H11F 109.5 . . ?
O12 C12 H12A 109.5 . . ?
O12 C12 H12B 109.5 . . ?
H12A C12 H12B 109.5 . . ?
O12 C12 H12C 109.5 . . ?
H12A C12 H12C 109.5 . . ?
H12B C12 H12C 109.5 . . ?
N21 C21 C26 107.5(6) . . ?
N21 C21 C22 130.4(8) . . ?
C26 C21 C22 122.1(7) . . ?
C23 C22 C21 115.6(9) . . ?
C23 C22 H22 122.2 . . ?
C21 C22 H22 122.2 . . ?
C22 C23 C24 122.7(8) . . ?
C22 C23 H23 118.6 . . ?
C24 C23 H23 118.6 . . ?
C25 C24 C23 122.0(8) . . ?
C25 C24 H24 119.0 . . ?
C23 C24 H24 119.0 . . ?
C24 C25 C26 116.7(9) . . ?
C24 C25 H25 121.6 . . ?
C26 C25 H25 121.6 . . ?
N23 C26 C21 107.6(6) . . ?
N23 C26 C25 131.5(8) . . ?
C21 C26 C25 120.9(7) . . ?
N31 C31 C36 107.6(5) . 5_656 ?
N31 C31 C32 131.5(6) . . ?
C36 C31 C32 120.9(5) 5_656 . ?
C33 C32 C31 116.6(6) . . ?
C33 C32 H32 121.7 . . ?
C31 C32 H32 121.7 . . ?
C32 C33 C34 121.8(6) . 5_656 ?
C32 C33 H33 119.1 . . ?
C34 C33 H33 119.1 5_656 . ?
C35 C34 C33 122.7(6) . 5_656 ?
C35 C34 H34 118.6 . . ?
C33 C34 H34 118.6 5_656 . ?
C34 C35 C36 115.4(6) . . ?
C34 C35 H35 122.3 . . ?
C36 C35 H35 122.3 . . ?
N33 C36 C31 107.0(5) . 5_656 ?
N33 C36 C35 130.5(6) . . ?
C31 C36 C35 122.5(5) 5_656 . ?
N41 C41 C46 107.4(6) . 5_656 ?
N41 C41 C42 131.3(7) . . ?
C46 C41 C42 121.2(6) 5_656 . ?
C43 C42 C41 116.7(8) . . ?
C43 C42 H42 121.6 . . ?
C41 C42 H42 121.6 . . ?
C42 C43 C44 121.9(8) . 5_656 ?
C42 C43 H43 119.1 . . ?
C44 C43 H43 119.1 5_656 . ?
C45 C44 C43 122.6(8) . 5_656 ?
C45 C44 H44 118.7 . . ?
C43 C44 H44 118.7 5_656 . ?
C44 C45 C46 115.9(8) . . ?
C44 C45 H45 122.0 . . ?
C46 C45 H45 122.0 . . ?
N43 C46 C41 106.8(6) . 5_656 ?
N43 C46 C45 131.5(7) . . ?
C41 C46 C45 121.6(7) 5_656 . ?
O1S C1S H1SA 109.5 . . ?
O1S C1S H1SB 109.5 . . ?
H1SA C1S H1SB 109.5 . . ?
O1S C1S H1SC 109.5 . . ?
H1SA C1S H1SC 109.5 . . ?
H1SB C1S H1SC 109.5 . . ?
O2S C2S H2SA 109.5 . . ?
O2S C2S H2SB 109.5 . . ?
H2SA C2S H2SB 109.5 . . ?
O2S C2S H2SC 109.5 . . ?
H2SA C2S H2SC 109.5 . . ?
H2SB C2S H2SC 109.5 . . ?
ClSB C3S ClSA 114.2(5) . . ?
ClSB C3S H3SA 108.7 . . ?
ClSA C3S H3SA 108.7 . . ?
ClSB C3S H3SB 108.7 . . ?
ClSA C3S H3SB 108.7 . . ?
H3SA C3S H3SB 107.6 . . ?

loop_
_geom_bond_atom_site_label_1
_geom_bond_atom_site_label_2
_geom_bond_distance
_geom_bond_site_symmetry_2
_geom_bond_publ_flag
Cr1 O2 1.970(4) . ?
Cr1 O3 1.973(4) 5_656 ?
Cr1 O1 1.977(4) . ?
Cr1 N22 2.038(5) . ?
Cr1 N32 2.040(4) . ?
Cr1 N42 2.042(5) . ?
Cr2 O6 1.982(5) . ?
Cr2 O8 2.004(5) . ?
Cr2 O1 2.010(4) . ?
Cr2 N21 2.067(6) . ?
Cr2 N43 2.079(5) . ?
Cr2 Cl2 2.278(2) . ?
Cr3 O4 1.970(4) . ?
Cr3 O5 1.992(5) . ?
Cr3 O2 2.016(4) . ?
Cr3 N31 2.077(5) . ?
Cr3 N23 2.079(6) . ?
Cr3 Cl3 2.2817(17) . ?
Cr4 O11 1.984(4) . ?
Cr4 O9 2.004(4) . ?
Cr4 O3 2.015(4) . ?
Cr4 N33 2.069(5) . ?
Cr4 N41 2.081(6) . ?
Cr4 Cl4 2.2800(16) . ?
Cr5 O7 1.959(4) . ?
Cr5 O12 1.970(5) 5_656 ?
Cr5 O5 1.991(4) 5_656 ?
Cr5 O6 2.003(5) . ?
Cr5 O1 2.022(4) . ?
Cr5 O2 2.029(4) 5_656 ?
Cr6 O7 1.951(4) . ?
Cr6 O10 1.953(4) . ?
Cr6 O8 2.002(6) . ?
Cr6 O9 2.003(4) . ?
Cr6 O3 2.023(4) . ?
Cr6 O1 2.032(4) . ?
Cr7 O10 1.957(4) . ?
Cr7 O12 1.973(5) . ?
Cr7 O4 1.983(4) . ?
Cr7 O11 1.992(4) . ?
Cr7 O3 2.025(4) . ?
Cr7 O2 2.036(4) . ?
O2 Cr5 2.028(4) 5_656 ?
O3 Cr1 1.973(4) 5_656 ?
O4 C4 1.326(9) . ?
O5 C5 1.338(11) . ?
O5 Cr5 1.991(4) 5_656 ?
O6 C6X 1.394(15) . ?
O6 C6Y 1.40(2) . ?
O7 C7 1.403(9) . ?
O8 C8 1.120(14) . ?
O9 C9Y 1.302(15) . ?
O9 C9X 1.305(19) . ?
O10 C10 1.404(11) . ?
O11 C11X 1.376(11) . ?
O11 C11Y 1.379(19) . ?
O12 C12 1.263(11) . ?
O12 Cr5 1.970(5) 5_656 ?
N21 N22 1.332(8) . ?
N21 C21 1.368(8) . ?
N22 N23 1.328(7) . ?
N23 C26 1.360(8) . ?
N31 N32 1.318(7) . ?
N31 C31 1.355(7) . ?
N32 N33 1.334(6) 5_656 ?
N33 N32 1.334(6) 5_656 ?
N33 C36 1.372(7) . ?
N41 N42 1.321(7) 5_656 ?
N41 C41 1.353(8) . ?
N42 N41 1.321(7) 5_656 ?
N42 N43 1.321(7) . ?
N43 C46 1.356(8) . ?
C4 H4A 0.9600 . ?
C4 H4B 0.9600 . ?
C4 H4C 0.9600 . ?
C5 H5A 0.9600 . ?
C5 H5B 0.9600 . ?
C5 H5C 0.9600 . ?
C6X H6X1 0.9600 . ?
C6X H6X2 0.9600 . ?
C6X H6X3 0.9600 . ?
C6Y H6Y1 0.9600 . ?
C6Y H6Y2 0.9600 . ?
C6Y H6Y3 0.9600 . ?
C7 H7A 0.9600 . ?
C7 H7B 0.9600 . ?
C7 H7C 0.9600 . ?
C8 H8A 0.9600 . ?
C8 H8B 0.9600 . ?
C8 H8C 0.9600 . ?
C9X H9X1 0.9600 . ?
C9X H9X2 0.9600 . ?
C9X H9X3 0.9600 . ?
C9Y H9Y1 0.9600 . ?
C9Y H9Y2 0.9600 . ?
C9Y H9Y3 0.9600 . ?
C10 H10A 0.9600 . ?
C10 H10B 0.9600 . ?
C10 H10C 0.9600 . ?
C11X H11A 0.9600 . ?
C11X H11B 0.9600 . ?
C11X H11C 0.9600 . ?
C11Y H11D 0.9600 . ?
C11Y H11E 0.9600 . ?
C11Y H11F 0.9600 . ?
C12 H12A 0.9600 . ?
C12 H12B 0.9600 . ?
C12 H12C 0.9600 . ?
C21 C26 1.393(11) . ?
C21 C22 1.402(10) . ?
C22 C23 1.374(12) . ?
C22 H22 0.9300 . ?
C23 C24 1.399(15) . ?
C23 H23 0.9300 . ?
C24 C25 1.358(12) . ?
C24 H24 0.9300 . ?
C25 C26 1.411(10) . ?
C25 H25 0.9300 . ?
C31 C36 1.395(8) 5_656 ?
C31 C32 1.411(8) . ?
C32 C33 1.363(8) . ?
C32 H32 0.9300 . ?
C33 C34 1.411(9) 5_656 ?
C33 H33 0.9300 . ?
C34 C35 1.372(9) . ?
C34 C33 1.411(9) 5_656 ?
C34 H34 0.9300 . ?
C35 C36 1.401(8) . ?
C35 H35 0.9300 . ?
C36 C31 1.395(8) 5_656 ?
C41 C46 1.401(10) 5_656 ?
C41 C42 1.404(9) . ?
C42 C43 1.364(11) . ?
C42 H42 0.9300 . ?
C43 C44 1.405(13) 5_656 ?
C43 H43 0.9300 . ?
C44 C45 1.371(11) . ?
C44 C43 1.405(13) 5_656 ?
C44 H44 0.9300 . ?
C45 C46 1.402(10) . ?
C45 H45 0.9300 . ?
C46 C41 1.401(10) 5_656 ?
O1S C1S 1.559(19) . ?
O2S C2S 1.604(10) . ?
C1S H1SA 0.9600 . ?
C1S H1SB 0.9600 . ?
C1S H1SC 0.9600 . ?
C2S H2SA 0.9600 . ?
C2S H2SB 0.9600 . ?
C2S H2SC 0.9600 . ?
ClSA C3S 1.742(10) . ?
ClSB C3S 1.740(10) . ?
C3S H3SA 0.9700 . ?
C3S H3SB 0.9700 . ?

loop_
_geom_torsion_atom_site_label_1
_geom_torsion_atom_site_label_2
_geom_torsion_atom_site_label_3
_geom_torsion_atom_site_label_4
_geom_torsion
_geom_torsion_site_symmetry_1
_geom_torsion_site_symmetry_2
_geom_torsion_site_symmetry_3
_geom_torsion_site_symmetry_4
_geom_torsion_publ_flag
O2 Cr1 O1 Cr2 -126.38(18) . . . . ?
O3 Cr1 O1 Cr2 125.74(18) 5_656 . . . ?
N22 Cr1 O1 Cr2 -45.1(2) . . . . ?
N32 Cr1 O1 Cr2 0.0(10) . . . . ?
N42 Cr1 O1 Cr2 44.8(2) . . . . ?
O2 Cr1 O1 Cr5 118.4(2) . . . . ?
O3 Cr1 O1 Cr5 10.5(3) 5_656 . . . ?
N22 Cr1 O1 Cr5 -160.3(3) . . . . ?
N32 Cr1 O1 Cr5 -115.2(9) . . . . ?
N42 Cr1 O1 Cr5 -70.4(3) . . . . ?
O2 Cr1 O1 Cr6 -10.8(3) . . . . ?
O3 Cr1 O1 Cr6 -118.7(2) 5_656 . . . ?
N22 Cr1 O1 Cr6 70.5(3) . . . . ?
N32 Cr1 O1 Cr6 115.6(9) . . . . ?
N42 Cr1 O1 Cr6 160.3(3) . . . . ?
O6 Cr2 O1 Cr1 -134.5(2) . . . . ?
O8 Cr2 O1 Cr1 134.3(2) . . . . ?
N21 Cr2 O1 Cr1 43.3(2) . . . . ?
N43 Cr2 O1 Cr1 -42.4(2) . . . . ?
Cl2 Cr2 O1 Cr1 179(100) . . . . ?
O6 Cr2 O1 Cr5 -1.96(17) . . . . ?
O8 Cr2 O1 Cr5 -93.09(19) . . . . ?
N21 Cr2 O1 Cr5 175.88(19) . . . . ?
N43 Cr2 O1 Cr5 90.20(19) . . . . ?
Cl2 Cr2 O1 Cr5 -48(4) . . . . ?
O6 Cr2 O1 Cr6 93.15(18) . . . . ?
O8 Cr2 O1 Cr6 2.02(18) . . . . ?
N21 Cr2 O1 Cr6 -89.00(19) . . . . ?
N43 Cr2 O1 Cr6 -174.68(19) . . . . ?
Cl2 Cr2 O1 Cr6 47(4) . . . . ?
O7 Cr5 O1 Cr1 -144.0(3) . . . . ?
O12 Cr5 O1 Cr1 34.3(3) 5_656 . . . ?
O5 Cr5 O1 Cr1 -94.3(10) 5_656 . . . ?
O6 Cr5 O1 Cr1 123.4(3) . . . . ?
O2 Cr5 O1 Cr1 -49.3(2) 5_656 . . . ?
O7 Cr5 O1 Cr2 94.61(17) . . . . ?
O12 Cr5 O1 Cr2 -87.10(19) 5_656 . . . ?
O5 Cr5 O1 Cr2 144.2(10) 5_656 . . . ?
O6 Cr5 O1 Cr2 1.95(17) . . . . ?
O2 Cr5 O1 Cr2 -170.77(16) 5_656 . . . ?
O7 Cr5 O1 Cr6 -3.14(16) . . . . ?
O12 Cr5 O1 Cr6 175.14(18) 5_656 . . . ?
O5 Cr5 O1 Cr6 46.5(11) 5_656 . . . ?
O6 Cr5 O1 Cr6 -95.81(18) . . . . ?
O2 Cr5 O1 Cr6 91.48(16) 5_656 . . . ?
O7 Cr6 O1 Cr1 144.3(2) . . . . ?
O10 Cr6 O1 Cr1 -34.3(3) . . . . ?
O8 Cr6 O1 Cr1 -123.6(3) . . . . ?
O9 Cr6 O1 Cr1 100.1(10) . . . . ?
O3 Cr6 O1 Cr1 49.5(2) . . . . ?
O7 Cr6 O1 Cr2 -94.13(17) . . . . ?
O10 Cr6 O1 Cr2 87.27(18) . . . . ?
O8 Cr6 O1 Cr2 -2.02(18) . . . . ?
O9 Cr6 O1 Cr2 -138.3(10) . . . . ?
O3 Cr6 O1 Cr2 171.08(16) . . . . ?
O7 Cr6 O1 Cr5 3.16(16) . . . . ?
O10 Cr6 O1 Cr5 -175.44(17) . . . . ?
O8 Cr6 O1 Cr5 95.27(19) . . . . ?
O9 Cr6 O1 Cr5 -41.0(11) . . . . ?
O3 Cr6 O1 Cr5 -91.63(16) . . . . ?
O3 Cr1 O2 Cr3 -126.17(18) 5_656 . . . ?
O1 Cr1 O2 Cr3 125.94(18) . . . . ?
N22 Cr1 O2 Cr3 44.9(2) . . . . ?
N32 Cr1 O2 Cr3 -44.9(2) . . . . ?
N42 Cr1 O2 Cr3 -0.8(10) . . . . ?
O3 Cr1 O2 Cr5 -11.0(2) 5_656 . . 5_656 ?
O1 Cr1 O2 Cr5 -118.9(2) . . . 5_656 ?
N22 Cr1 O2 Cr5 160.1(2) . . . 5_656 ?
N32 Cr1 O2 Cr5 70.3(2) . . . 5_656 ?
N42 Cr1 O2 Cr5 114.3(9) . . . 5_656 ?
O3 Cr1 O2 Cr7 119.1(2) 5_656 . . . ?
O1 Cr1 O2 Cr7 11.2(3) . . . . ?
N22 Cr1 O2 Cr7 -69.8(2) . . . . ?
N32 Cr1 O2 Cr7 -159.6(2) . . . . ?
N42 Cr1 O2 Cr7 -115.6(9) . . . . ?
O4 Cr3 O2 Cr1 -133.9(2) . . . . ?
O5 Cr3 O2 Cr1 134.1(2) . . . . ?
N31 Cr3 O2 Cr1 43.5(2) . . . . ?
N23 Cr3 O2 Cr1 -42.9(2) . . . . ?
Cl3 Cr3 O2 Cr1 157(5) . . . . ?
O4 Cr3 O2 Cr5 93.6(2) . . . 5_656 ?
O5 Cr3 O2 Cr5 1.56(16) . . . 5_656 ?
N31 Cr3 O2 Cr5 -88.98(18) . . . 5_656 ?
N23 Cr3 O2 Cr5 -175.38(18) . . . 5_656 ?
Cl3 Cr3 O2 Cr5 24(6) . . . 5_656 ?
O4 Cr3 O2 Cr7 -1.7(2) . . . . ?
O5 Cr3 O2 Cr7 -93.78(18) . . . . ?
N31 Cr3 O2 Cr7 175.7(2) . . . . ?
N23 Cr3 O2 Cr7 89.28(18) . . . . ?
Cl3 Cr3 O2 Cr7 -71(6) . . . . ?
O10 Cr7 O2 Cr1 33.6(2) . . . . ?
O12 Cr7 O2 Cr1 -144.2(3) . . . . ?
O4 Cr7 O2 Cr1 122.9(3) . . . . ?
O11 Cr7 O2 Cr1 -95.9(10) . . . . ?
O3 Cr7 O2 Cr1 -50.0(2) . . . . ?
O10 Cr7 O2 Cr3 -87.58(17) . . . . ?
O12 Cr7 O2 Cr3 94.63(19) . . . . ?
O4 Cr7 O2 Cr3 1.7(2) . . . . ?
O11 Cr7 O2 Cr3 143.0(9) . . . . ?
O3 Cr7 O2 Cr3 -171.20(17) . . . . ?
O10 Cr7 O2 Cr5 175.18(16) . . . 5_656 ?
O12 Cr7 O2 Cr5 -2.61(17) . . . 5_656 ?
O4 Cr7 O2 Cr5 -95.5(2) . . . 5_656 ?
O11 Cr7 O2 Cr5 45.7(10) . . . 5_656 ?
O3 Cr7 O2 Cr5 91.56(16) . . . 5_656 ?
O11 Cr4 O3 Cr1 -134.2(2) . . . 5_656 ?
O9 Cr4 O3 Cr1 134.0(2) . . . 5_656 ?
N33 Cr4 O3 Cr1 42.9(2) . . . 5_656 ?
N41 Cr4 O3 Cr1 -42.7(2) . . . 5_656 ?
Cl4 Cr4 O3 Cr1 167(4) . . . 5_656 ?
O11 Cr4 O3 Cr6 93.49(18) . . . . ?
O9 Cr4 O3 Cr6 1.71(15) . . . . ?
N33 Cr4 O3 Cr6 -89.46(18) . . . . ?
N41 Cr4 O3 Cr6 -175.00(18) . . . . ?
Cl4 Cr4 O3 Cr6 34(4) . . . . ?
O11 Cr4 O3 Cr7 -1.44(18) . . . . ?
O9 Cr4 O3 Cr7 -93.22(17) . . . . ?
N33 Cr4 O3 Cr7 175.60(18) . . . . ?
N41 Cr4 O3 Cr7 90.07(19) . . . . ?
Cl4 Cr4 O3 Cr7 -61(4) . . . . ?
O7 Cr6 O3 Cr1 -34.1(2) . . . 5_656 ?
O10 Cr6 O3 Cr1 144.0(2) . . . 5_656 ?
O8 Cr6 O3 Cr1 94.3(12) . . . 5_656 ?
O9 Cr6 O3 Cr1 -123.2(2) . . . 5_656 ?
O1 Cr6 O3 Cr1 49.3(2) . . . 5_656 ?
O7 Cr6 O3 Cr4 87.37(16) . . . . ?
O10 Cr6 O3 Cr4 -94.46(17) . . . . ?
O8 Cr6 O3 Cr4 -144.2(11) . . . . ?
O9 Cr6 O3 Cr4 -1.72(15) . . . . ?
O1 Cr6 O3 Cr4 170.81(15) . . . . ?
O7 Cr6 O3 Cr7 -175.18(15) . . . . ?
O10 Cr6 O3 Cr7 2.99(15) . . . . ?
O8 Cr6 O3 Cr7 -46.8(12) . . . . ?
O9 Cr6 O3 Cr7 95.74(16) . . . . ?
O1 Cr6 O3 Cr7 -91.73(15) . . . . ?
O10 Cr7 O3 Cr1 -143.9(2) . . . 5_656 ?
O12 Cr7 O3 Cr1 34.3(3) . . . 5_656 ?
O4 Cr7 O3 Cr1 -91.5(11) . . . 5_656 ?
O11 Cr7 O3 Cr1 123.3(3) . . . 5_656 ?
O2 Cr7 O3 Cr1 -49.1(2) . . . 5_656 ?
O10 Cr7 O3 Cr4 94.25(17) . . . . ?
O12 Cr7 O3 Cr4 -87.56(18) . . . . ?
O4 Cr7 O3 Cr4 146.6(10) . . . . ?
O11 Cr7 O3 Cr4 1.44(18) . . . . ?
O2 Cr7 O3 Cr4 -170.97(17) . . . . ?
O10 Cr7 O3 Cr6 -2.99(15) . . . . ?
O12 Cr7 O3 Cr6 175.20(17) . . . . ?
O4 Cr7 O3 Cr6 49.4(11) . . . . ?
O11 Cr7 O3 Cr6 -95.80(18) . . . . ?
O2 Cr7 O3 Cr6 91.79(16) . . . . ?
O5 Cr3 O4 C4 -95.7(9) . . . . ?
O2 Cr3 O4 C4 -177.9(9) . . . . ?
N31 Cr3 O4 C4 168.8(11) . . . . ?
N23 Cr3 O4 C4 94.9(9) . . . . ?
Cl3 Cr3 O4 C4 0.9(9) . . . . ?
O5 Cr3 O4 Cr7 84.1(2) . . . . ?
O2 Cr3 O4 Cr7 1.8(2) . . . . ?
N31 Cr3 O4 Cr7 -11.5(12) . . . . ?
N23 Cr3 O4 Cr7 -85.4(2) . . . . ?
Cl3 Cr3 O4 Cr7 -179.40(18) . . . . ?
O10 Cr7 O4 C4 -87.2(9) . . . . ?
O12 Cr7 O4 C4 94.9(9) . . . . ?
O11 Cr7 O4 C4 4.8(10) . . . . ?
O3 Cr7 O4 C4 -139.1(11) . . . . ?
O2 Cr7 O4 C4 177.9(9) . . . . ?
O10 Cr7 O4 Cr3 93.1(2) . . . . ?
O12 Cr7 O4 Cr3 -84.8(2) . . . . ?
O11 Cr7 O4 Cr3 -174.9(2) . . . . ?
O3 Cr7 O4 Cr3 41.2(11) . . . . ?
O2 Cr7 O4 Cr3 -1.8(2) . . . . ?
O4 Cr3 O5 C5 84.5(7) . . . . ?
O2 Cr3 O5 C5 166.6(8) . . . . ?
N31 Cr3 O5 C5 -106.7(7) . . . . ?
N23 Cr3 O5 C5 -176.7(10) . . . . ?
Cl3 Cr3 O5 C5 -12.9(7) . . . . ?
O4 Cr3 O5 Cr5 -83.65(19) . . . 5_656 ?
O2 Cr3 O5 Cr5 -1.60(17) . . . 5_656 ?
N31 Cr3 O5 Cr5 85.12(19) . . . 5_656 ?
N23 Cr3 O5 Cr5 15.1(11) . . . 5_656 ?
Cl3 Cr3 O5 Cr5 178.90(14) . . . 5_656 ?
O8 Cr2 O6 C6X -78.7(19) . . . . ?
O1 Cr2 O6 C6X -161.1(19) . . . . ?
N21 Cr2 O6 C6X -174(2) . . . . ?
N43 Cr2 O6 C6X 111.6(19) . . . . ?
Cl2 Cr2 O6 C6X 17.4(19) . . . . ?
O8 Cr2 O6 C6Y -129(4) . . . . ?
O1 Cr2 O6 C6Y 149(4) . . . . ?
N21 Cr2 O6 C6Y 137(4) . . . . ?
N43 Cr2 O6 C6Y 62(4) . . . . ?
Cl2 Cr2 O6 C6Y -32(4) . . . . ?
O8 Cr2 O6 Cr5 84.4(2) . . . . ?
O1 Cr2 O6 Cr5 1.99(17) . . . . ?
N21 Cr2 O6 Cr5 -10.6(12) . . . . ?
N43 Cr2 O6 Cr5 -85.4(2) . . . . ?
Cl2 Cr2 O6 Cr5 -179.54(14) . . . . ?
O7 Cr5 O6 C6X 74(3) . . . . ?
O12 Cr5 O6 C6X -108(3) 5_656 . . . ?
O5 Cr5 O6 C6X -16(3) 5_656 . . . ?
O1 Cr5 O6 C6X 158(3) . . . . ?
O2 Cr5 O6 C6X -156(3) 5_656 . . . ?
O7 Cr5 O6 C6Y 122(3) . . . . ?
O12 Cr5 O6 C6Y -60(3) 5_656 . . . ?
O5 Cr5 O6 C6Y 32(3) 5_656 . . . ?
O1 Cr5 O6 C6Y -155(3) . . . . ?
O2 Cr5 O6 C6Y -109(3) 5_656 . . . ?
O7 Cr5 O6 Cr2 -85.11(19) . . . . ?
O12 Cr5 O6 Cr2 92.3(2) 5_656 . . . ?
O5 Cr5 O6 Cr2 -175.69(17) 5_656 . . . ?
O1 Cr5 O6 Cr2 -1.98(17) . . . . ?
O2 Cr5 O6 Cr2 44.1(11) 5_656 . . . ?
O10 Cr6 O7 C7 171(4) . . . . ?
O8 Cr6 O7 C7 51.5(5) . . . . ?
O9 Cr6 O7 C7 -53.4(5) . . . . ?
O3 Cr6 O7 C7 -136.0(5) . . . . ?
O1 Cr6 O7 C7 133.3(5) . . . . ?
O10 Cr6 O7 Cr5 35(5) . . . . ?
O8 Cr6 O7 Cr5 -85.0(2) . . . . ?
O9 Cr6 O7 Cr5 170.04(19) . . . . ?
O3 Cr6 O7 Cr5 87.39(17) . . . . ?
O1 Cr6 O7 Cr5 -3.29(17) . . . . ?
O12 Cr5 O7 C7 -169(4) 5_656 . . . ?
O5 Cr5 O7 C7 55.0(5) 5_656 . . . ?
O6 Cr5 O7 C7 -50.7(5) . . . . ?
O1 Cr5 O7 C7 -132.6(5) . . . . ?
O2 Cr5 O7 C7 137.1(5) 5_656 . . . ?
O12 Cr5 O7 Cr6 -33(4) 5_656 . . . ?
O5 Cr5 O7 Cr6 -169.2(2) 5_656 . . . ?
O6 Cr5 O7 Cr6 85.15(19) . . . . ?
O1 Cr5 O7 Cr6 3.30(17) . . . . ?
O2 Cr5 O7 Cr6 -86.99(17) 5_656 . . . ?
O7 Cr6 O8 C8 -90.5(14) . . . . ?
O10 Cr6 O8 C8 91.5(14) . . . . ?
O9 Cr6 O8 C8 -0.4(14) . . . . ?
O3 Cr6 O8 C8 140.9(15) . . . . ?
O1 Cr6 O8 C8 -173.6(14) . . . . ?
O7 Cr6 O8 Cr2 85.2(2) . . . . ?
O10 Cr6 O8 Cr2 -92.8(2) . . . . ?
O9 Cr6 O8 Cr2 175.18(17) . . . . ?
O3 Cr6 O8 Cr2 -43.5(13) . . . . ?
O1 Cr6 O8 Cr2 2.03(18) . . . . ?
O6 Cr2 O8 C8 91.0(13) . . . . ?
O1 Cr2 O8 C8 173.9(13) . . . . ?
N21 Cr2 O8 C8 -98.9(13) . . . . ?
N43 Cr2 O8 C8 -167.7(14) . . . . ?
Cl2 Cr2 O8 C8 -4.6(13) . . . . ?
O6 Cr2 O8 Cr6 -84.9(2) . . . . ?
O1 Cr2 O8 Cr6 -2.05(18) . . . . ?
N21 Cr2 O8 Cr6 85.2(2) . . . . ?
N43 Cr2 O8 Cr6 16.4(12) . . . . ?
Cl2 Cr2 O8 Cr6 179.45(16) . . . . ?
O7 Cr6 O9 C9Y 99(4) . . . . ?
O10 Cr6 O9 C9Y -83(4) . . . . ?
O8 Cr6 O9 C9Y 8(4) . . . . ?
O3 Cr6 O9 C9Y -166(4) . . . . ?
O1 Cr6 O9 C9Y 143(4) . . . . ?
O7 Cr6 O9 C9X 104(6) . . . . ?
O10 Cr6 O9 C9X -78(6) . . . . ?
O8 Cr6 O9 C9X 12(6) . . . . ?
O3 Cr6 O9 C9X -162(6) . . . . ?
O1 Cr6 O9 C9X 147(6) . . . . ?
O7 Cr6 O9 Cr4 -93.25(18) . . . . ?
O10 Cr6 O9 Cr4 85.15(18) . . . . ?
O8 Cr6 O9 Cr4 175.64(18) . . . . ?
O3 Cr6 O9 Cr4 1.73(15) . . . . ?
O1 Cr6 O9 Cr4 -49.5(11) . . . . ?
O11 Cr4 O9 C9Y 86(3) . . . . ?
O3 Cr4 O9 C9Y 168(3) . . . . ?
N33 Cr4 O9 C9Y -105(3) . . . . ?
N41 Cr4 O9 C9Y -174(3) . . . . ?
Cl4 Cr4 O9 C9Y -11(3) . . . . ?
O11 Cr4 O9 C9X 74(7) . . . . ?
O3 Cr4 O9 C9X 156(7) . . . . ?
N33 Cr4 O9 C9X -117(7) . . . . ?
N41 Cr4 O9 C9X 174(7) . . . . ?
Cl4 Cr4 O9 C9X -23(7) . . . . ?
O11 Cr4 O9 Cr6 -83.82(17) . . . . ?
O3 Cr4 O9 Cr6 -1.74(15) . . . . ?
N33 Cr4 O9 Cr6 85.60(18) . . . . ?
N41 Cr4 O9 Cr6 16.7(11) . . . . ?
Cl4 Cr4 O9 Cr6 179.22(13) . . . . ?
O7 Cr6 O10 C10 -174(47) . . . . ?
O8 Cr6 O10 C10 -54.3(6) . . . . ?
O9 Cr6 O10 C10 50.6(6) . . . . ?
O3 Cr6 O10 C10 133.1(6) . . . . ?
O1 Cr6 O10 C10 -136.2(6) . . . . ?
O7 Cr6 O10 Cr7 50(5) . . . . ?
O8 Cr6 O10 Cr7 169.5(2) . . . . ?
O9 Cr6 O10 Cr7 -85.56(18) . . . . ?
O3 Cr6 O10 Cr7 -3.12(16) . . . . ?
O1 Cr6 O10 Cr7 87.59(18) . . . . ?
O12 Cr7 O10 C10 -174(50) . . . . ?
O4 Cr7 O10 C10 54.3(5) . . . . ?
O11 Cr7 O10 C10 -52.3(5) . . . . ?
O3 Cr7 O10 C10 -133.9(5) . . . . ?
O2 Cr7 O10 C10 135.8(5) . . . . ?
O12 Cr7 O10 Cr6 -37(3) . . . . ?
O4 Cr7 O10 Cr6 -168.67(19) . . . . ?
O11 Cr7 O10 Cr6 84.66(18) . . . . ?
O3 Cr7 O10 Cr6 3.12(16) . . . . ?
O2 Cr7 O10 Cr6 -87.24(17) . . . . ?
O9 Cr4 O11 C11X -88(2) . . . . ?
O3 Cr4 O11 C11X -171(2) . . . . ?
N33 Cr4 O11 C11X 173(2) . . . . ?
N41 Cr4 O11 C11X 102(2) . . . . ?
Cl4 Cr4 O11 C11X 8(2) . . . . ?
O9 Cr4 O11 C11Y -127(4) . . . . ?
O3 Cr4 O11 C11Y 151(4) . . . . ?
N33 Cr4 O11 C11Y 135(4) . . . . ?
N41 Cr4 O11 C11Y 64(4) . . . . ?
Cl4 Cr4 O11 C11Y -31(4) . . . . ?
O9 Cr4 O11 Cr7 84.2(2) . . . . ?
O3 Cr4 O11 Cr7 1.47(18) . . . . ?
N33 Cr4 O11 Cr7 -14.6(12) . . . . ?
N41 Cr4 O11 Cr7 -85.5(2) . . . . ?
Cl4 Cr4 O11 Cr7 179.95(16) . . . . ?
O10 Cr7 O11 C11X 87(2) . . . . ?
O12 Cr7 O11 C11X -96(2) . . . . ?
O4 Cr7 O11 C11X -4(2) . . . . ?
O3 Cr7 O11 C11X 170(2) . . . . ?
O2 Cr7 O11 C11X -144(2) . . . . ?
O10 Cr7 O11 C11Y 125(3) . . . . ?
O12 Cr7 O11 C11Y -58(3) . . . . ?
O4 Cr7 O11 C11Y 34(3) . . . . ?
O3 Cr7 O11 C11Y -152(3) . . . . ?
O2 Cr7 O11 C11Y -106(3) . . . . ?
O10 Cr7 O11 Cr4 -84.7(2) . . . . ?
O12 Cr7 O11 Cr4 92.9(2) . . . . ?
O4 Cr7 O11 Cr4 -175.3(2) . . . . ?
O3 Cr7 O11 Cr4 -1.47(18) . . . . ?
O2 Cr7 O11 Cr4 45.0(11) . . . . ?
O10 Cr7 O12 C12 175(50) . . . . ?
O4 Cr7 O12 C12 -52.8(6) . . . . ?
O11 Cr7 O12 C12 53.9(6) . . . . ?
O3 Cr7 O12 C12 135.6(5) . . . . ?
O2 Cr7 O12 C12 -134.0(6) . . . . ?
O10 Cr7 O12 Cr5 -48(3) . . . 5_656 ?
O4 Cr7 O12 Cr5 83.9(2) . . . 5_656 ?
O11 Cr7 O12 Cr5 -169.5(2) . . . 5_656 ?
O3 Cr7 O12 Cr5 -87.70(19) . . . 5_656 ?
O2 Cr7 O12 Cr5 2.71(18) . . . 5_656 ?
O6 Cr2 N21 N22 -7.0(14) . . . . ?
O8 Cr2 N21 N22 -101.8(4) . . . . ?
O1 Cr2 N21 N22 -19.4(4) . . . . ?
N43 Cr2 N21 N22 68.4(4) . . . . ?
Cl2 Cr2 N21 N22 162.0(4) . . . . ?
O6 Cr2 N21 C21 152.2(10) . . . . ?
O8 Cr2 N21 C21 57.4(7) . . . . ?
O1 Cr2 N21 C21 139.8(7) . . . . ?
N43 Cr2 N21 C21 -132.4(7) . . . . ?
Cl2 Cr2 N21 C21 -38.7(7) . . . . ?
C21 N21 N22 N23 -0.8(6) . . . . ?
Cr2 N21 N22 N23 165.3(4) . . . . ?
C21 N21 N22 Cr1 -176.9(4) . . . . ?
Cr2 N21 N22 Cr1 -10.9(5) . . . . ?
O2 Cr1 N22 N23 -35.7(4) . . . . ?
O3 Cr1 N22 N23 93.0(11) 5_656 . . . ?
O1 Cr1 N22 N23 -140.4(4) . . . . ?
N32 Cr1 N22 N23 47.7(4) . . . . ?
N42 Cr1 N22 N23 136.5(4) . . . . ?
O2 Cr1 N22 N21 140.1(4) . . . . ?
O3 Cr1 N22 N21 -91.2(11) 5_656 . . . ?
O1 Cr1 N22 N21 35.4(4) . . . . ?
N32 Cr1 N22 N21 -136.6(4) . . . . ?
N42 Cr1 N22 N21 -47.7(4) . . . . ?
N21 N22 N23 C26 1.4(6) . . . . ?
Cr1 N22 N23 C26 177.6(4) . . . . ?
N21 N22 N23 Cr3 -164.9(4) . . . . ?
Cr1 N22 N23 Cr3 11.3(5) . . . . ?
O4 Cr3 N23 N22 101.1(4) . . . . ?
O5 Cr3 N23 N22 2.3(12) . . . . ?
O2 Cr3 N23 N22 18.9(4) . . . . ?
N31 Cr3 N23 N22 -68.0(4) . . . . ?
Cl3 Cr3 N23 N22 -161.5(3) . . . . ?
O4 Cr3 N23 C26 -58.6(6) . . . . ?
O5 Cr3 N23 C26 -157.4(9) . . . . ?
O2 Cr3 N23 C26 -140.8(6) . . . . ?
N31 Cr3 N23 C26 132.3(6) . . . . ?
Cl3 Cr3 N23 C26 38.8(6) . . . . ?
O4 Cr3 N31 N32 -7.5(13) . . . . ?
O5 Cr3 N31 N32 -103.1(4) . . . . ?
O2 Cr3 N31 N32 -20.6(4) . . . . ?
N23 Cr3 N31 N32 66.8(4) . . . . ?
Cl3 Cr3 N31 N32 160.5(4) . . . . ?
O4 Cr3 N31 C31 152.7(10) . . . . ?
O5 Cr3 N31 C31 57.1(6) . . . . ?
O2 Cr3 N31 C31 139.5(6) . . . . ?
N23 Cr3 N31 C31 -133.0(6) . . . . ?
Cl3 Cr3 N31 C31 -39.3(6) . . . . ?
C31 N31 N32 N33 -1.0(6) . . . 5_656 ?
Cr3 N31 N32 N33 165.3(3) . . . 5_656 ?
C31 N31 N32 Cr1 -175.1(4) . . . . ?
Cr3 N31 N32 Cr1 -8.9(5) . . . . ?
O2 Cr1 N32 N31 34.0(4) . . . . ?
O3 Cr1 N32 N31 138.6(4) 5_656 . . . ?
O1 Cr1 N32 N31 -94.0(10) . . . . ?
N22 Cr1 N32 N31 -49.3(5) . . . . ?
N42 Cr1 N32 N31 -138.4(4) . . . . ?
O2 Cr1 N32 N33 -139.5(4) . . . 5_656 ?
O3 Cr1 N32 N33 -34.9(4) 5_656 . . 5_656 ?
O1 Cr1 N32 N33 92.5(10) . . . 5_656 ?
N22 Cr1 N32 N33 137.1(4) . . . 5_656 ?
N42 Cr1 N32 N33 48.1(4) . . . 5_656 ?
O11 Cr4 N33 N32 -3.3(13) . . . 5_656 ?
O9 Cr4 N33 N32 -102.1(4) . . . 5_656 ?
O3 Cr4 N33 N32 -19.3(4) . . . 5_656 ?
N41 Cr4 N33 N32 68.1(4) . . . 5_656 ?
Cl4 Cr4 N33 N32 162.2(4) . . . 5_656 ?
O11 Cr4 N33 C36 154.8(9) . . . . ?
O9 Cr4 N33 C36 56.0(6) . . . . ?
O3 Cr4 N33 C36 138.9(6) . . . . ?
N41 Cr4 N33 C36 -133.7(6) . . . . ?
Cl4 Cr4 N33 C36 -39.7(6) . . . . ?
O11 Cr4 N41 N42 100.3(4) . . . 5_656 ?
O9 Cr4 N41 N42 -0.2(12) . . . 5_656 ?
O3 Cr4 N41 N42 18.1(4) . . . 5_656 ?
N33 Cr4 N41 N42 -69.5(4) . . . 5_656 ?
Cl4 Cr4 N41 N42 -162.7(4) . . . 5_656 ?
O11 Cr4 N41 C41 -61.0(6) . . . . ?
O9 Cr4 N41 C41 -161.4(8) . . . . ?
O3 Cr4 N41 C41 -143.1(6) . . . . ?
N33 Cr4 N41 C41 129.2(6) . . . . ?
Cl4 Cr4 N41 C41 36.0(6) . . . . ?
O2 Cr1 N42 N41 -90.4(11) . . . 5_656 ?
O3 Cr1 N42 N41 36.5(4) 5_656 . . 5_656 ?
O1 Cr1 N42 N41 141.2(4) . . . 5_656 ?
N22 Cr1 N42 N41 -135.8(4) . . . 5_656 ?
N32 Cr1 N42 N41 -46.8(4) . . . 5_656 ?
O2 Cr1 N42 N43 92.0(10) . . . . ?
O3 Cr1 N42 N43 -141.1(4) 5_656 . . . ?
O1 Cr1 N42 N43 -36.4(4) . . . . ?
N22 Cr1 N42 N43 46.6(4) . . . . ?
N32 Cr1 N42 N43 135.6(4) . . . . ?
N41 N42 N43 C46 2.5(6) 5_656 . . . ?
Cr1 N42 N43 C46 -179.7(4) . . . . ?
N41 N42 N43 Cr2 -165.3(4) 5_656 . . . ?
Cr1 N42 N43 Cr2 12.5(5) . . . . ?
O6 Cr2 N43 N42 100.9(4) . . . . ?
O8 Cr2 N43 N42 -0.2(14) . . . . ?
O1 Cr2 N43 N42 18.0(4) . . . . ?
N21 Cr2 N43 N42 -69.5(4) . . . . ?
Cl2 Cr2 N43 N42 -163.4(4) . . . . ?
O6 Cr2 N43 C46 -61.0(7) . . . . ?
O8 Cr2 N43 C46 -162.1(10) . . . . ?
O1 Cr2 N43 C46 -143.9(7) . . . . ?
N21 Cr2 N43 C46 128.6(7) . . . . ?
Cl2 Cr2 N43 C46 34.7(7) . . . . ?
N22 N21 C21 C26 -0.2(6) . . . . ?
Cr2 N21 C21 C26 -160.3(5) . . . . ?
N22 N21 C21 C22 -179.8(6) . . . . ?
Cr2 N21 C21 C22 20.1(11) . . . . ?
N21 C21 C22 C23 179.5(7) . . . . ?
C26 C21 C22 C23 -0.1(10) . . . . ?
C21 C22 C23 C24 0.4(11) . . . . ?
C22 C23 C24 C25 -0.3(14) . . . . ?
C23 C24 C25 C26 -0.2(12) . . . . ?
N22 N23 C26 C21 -1.4(6) . . . . ?
Cr3 N23 C26 C21 159.1(5) . . . . ?
N22 N23 C26 C25 179.8(6) . . . . ?
Cr3 N23 C26 C25 -19.7(10) . . . . ?
N21 C21 C26 N23 1.0(7) . . . . ?
C22 C21 C26 N23 -179.3(6) . . . . ?
N21 C21 C26 C25 179.9(6) . . . . ?
C22 C21 C26 C25 -0.4(10) . . . . ?
C24 C25 C26 N23 179.2(7) . . . . ?
C24 C25 C26 C21 0.5(10) . . . . ?
N32 N31 C31 C36 -0.1(6) . . . 5_656 ?
Cr3 N31 C31 C36 -161.0(4) . . . 5_656 ?
N32 N31 C31 C32 177.5(6) . . . . ?
Cr3 N31 C31 C32 16.6(11) . . . . ?
N31 C31 C32 C33 -177.8(6) . . . . ?
C36 C31 C32 C33 -0.5(9) 5_656 . . . ?
C31 C32 C33 C34 -1.4(10) . . . 5_656 ?
C33 C34 C35 C36 0.9(9) 5_656 . . . ?
N32 N33 C36 C31 1.6(6) 5_656 . . 5_656 ?
Cr4 N33 C36 C31 -157.4(5) . . . 5_656 ?
N32 N33 C36 C35 -180.0(6) 5_656 . . . ?
Cr4 N33 C36 C35 21.0(10) . . . . ?
C34 C35 C36 N33 -177.2(6) . . . . ?
C34 C35 C36 C31 1.0(9) . . . 5_656 ?
N42 N41 C41 C46 -0.7(6) 5_656 . . 5_656 ?
Cr4 N41 C41 C46 161.3(5) . . . 5_656 ?
N42 N41 C41 C42 179.7(7) 5_656 . . . ?
Cr4 N41 C41 C42 -18.3(11) . . . . ?
N41 C41 C42 C43 -178.6(7) . . . . ?
C46 C41 C42 C43 1.9(10) 5_656 . . . ?
C41 C42 C43 C44 -0.8(12) . . . 5_656 ?
C43 C44 C45 C46 -2.6(12) 5_656 . . . ?
N42 N43 C46 C41 -1.9(7) . . . 5_656 ?
Cr2 N43 C46 C41 160.7(5) . . . 5_656 ?
N42 N43 C46 C45 178.5(7) . . . . ?
Cr2 N43 C46 C45 -19.0(12) . . . . ?
C44 C45 C46 N43 -179.0(7) . . . . ?
C44 C45 C46 C41 1.4(10) . . . 5_656 ?
